data_7239637
loop_
_publ_author_name
'Muthukumar, Pandi'
'Pannipara, Mehboobali'
'Al-Sehemi, Abdullah G.'
'Moon, Dohyun'
'Anthony, Savarimuthu Philip'

_publ_section_title
;
 Polymorphs of a copper coordination compound: interlinking active sites
 enhance the electrocatalytic activity of the coordination polymer
 compared to the coordination complex
;
_journal_issue 3
_journal_name_full CrystEngComm
_journal_page_first 425
_journal_page_last 429
_journal_paper_doi 10.1039/C9CE01698H
_journal_volume 22
_journal_year 2020
_chemical_formula_moiety 'C7 H7 Cu N O6'
_chemical_formula_sum 'C7 H7 Cu N O6'
_chemical_formula_weight 264.68
_chemical_name_common 'Copper coordination polymer'
_chemical_name_systematic Cu-PDA
_space_group_crystal_system monoclinic
_space_group_IT_number 14
_space_group_name_Hall '-P 2ybc'
_space_group_name_H-M_alt 'P 1 21/c 1'
_atom_sites_solution_hydrogens mixed
_audit_creation_method SHELXL-2018/3
_audit_update_record
;
2019-06-26 deposited with the CCDC.	2019-12-16 downloaded from the CCDC.
;
_cell_angle_alpha 90
_cell_angle_beta 107.09(3)
_cell_angle_gamma 90
_cell_formula_units_Z 4
_cell_length_a 7.2070(14)
_cell_length_b 18.958(4)
_cell_length_c 6.4300(13)
_cell_measurement_reflns_used 28060
_cell_measurement_temperature 220(2)
_cell_measurement_theta_max 33.679
_cell_measurement_theta_min 0.350
_cell_volume 839.7(3)
_computing_cell_refinement '<i>HKL3000sm</i>(Otwinowski & Minor, 1997)'
_computing_data_collection '<i>PAL BL2D-SMDC Program</i>(Shin et.al, 2016)'
_computing_data_reduction '<i>HKL3000sm</i>(Otwinowski & Minor, 1997)'
_computing_molecular_graphics '<i>DIAMOND 4</i>(Putx&Brandenburg, 2014)'
_computing_publication_material '<i>publCIF</i>(Westrip, 2010)'
_computing_structure_refinement '<i>SHELXL-2018</i>(Sheldrick, 2018)'
_computing_structure_solution '<i>SHELXT-2018</i>(Sheldrick, 2018)'
_diffrn_ambient_temperature 220(2)
_diffrn_measured_fraction_theta_full 1.000
_diffrn_measured_fraction_theta_max 1.000
_diffrn_measurement_device_type 'Rayonix MX225HS CCD area detector'
_diffrn_measurement_method 'omega scan'
_diffrn_radiation_type synchrotron
_diffrn_radiation_wavelength 0.610
_diffrn_reflns_av_R_equivalents 0.0631
_diffrn_reflns_av_unetI/netI 0.0406
_diffrn_reflns_Laue_measured_fraction_full 1.000
_diffrn_reflns_Laue_measured_fraction_max 1.000
_diffrn_reflns_limit_h_max 9
_diffrn_reflns_limit_h_min -9
_diffrn_reflns_limit_k_max 26
_diffrn_reflns_limit_k_min -26
_diffrn_reflns_limit_l_max 8
_diffrn_reflns_limit_l_min -8
_diffrn_reflns_number 8458
_diffrn_reflns_point_group_measured_fraction_full 1.000
_diffrn_reflns_point_group_measured_fraction_max 1.000
_diffrn_reflns_theta_full 21.469
_diffrn_reflns_theta_max 24.997
_diffrn_reflns_theta_min 1.844
_diffrn_source 'PLSII 2D bending magnet'
_exptl_absorpt_coefficient_mu 1.721
_exptl_absorpt_correction_T_max 1.000
_exptl_absorpt_correction_T_min 0.936
_exptl_absorpt_correction_type empirical
_exptl_absorpt_process_details '<i>HKL3000sm Scalepack</i>(Otwinowski et.al,2003)'
_exptl_crystal_colour blue
_exptl_crystal_density_diffrn 2.094
_exptl_crystal_description block
_exptl_crystal_F_000 532
_exptl_crystal_size_max 0.075
_exptl_crystal_size_mid 0.069
_exptl_crystal_size_min 0.054
_refine_diff_density_max 0.986
_refine_diff_density_min -0.789
_refine_diff_density_rms 0.112
_refine_ls_extinction_method none
_refine_ls_goodness_of_fit_ref 1.122
_refine_ls_hydrogen_treatment mixed
_refine_ls_matrix_type full
_refine_ls_number_parameters 148
_refine_ls_number_reflns 2333
_refine_ls_number_restraints 6
_refine_ls_restrained_S_all 1.122
_refine_ls_R_factor_all 0.0346
_refine_ls_R_factor_gt 0.0330
_refine_ls_shift/su_max 0.002
_refine_ls_shift/su_mean 0.000
_refine_ls_structure_factor_coef Fsqd
_refine_ls_weighting_details 'w=1/[\s^2^(Fo^2^)+(0.0515P)^2^+0.5470P] where P=(Fo^2^+2Fc^2^)/3'
_refine_ls_weighting_scheme calc
_refine_ls_wR_factor_gt 0.0968
_refine_ls_wR_factor_ref 0.0976
_reflns_Friedel_coverage 0.000
_reflns_number_gt 2164
_reflns_number_total 2333
_reflns_threshold_expression 'I > 2\s(I)'
_cod_data_source_file c9ce01698h2.cif
_cod_data_source_block SPA464
_cod_depositor_comments
;Adding full bibliography for 7239637.cif.

 Adding full bibliography for 7239637.cif.
;
_cod_original_sg_symbol_H-M 'P 21/c'
_cod_database_code 7239637
_shelx_shelxl_version_number 2018/3
_shelx_space_group_comment
;
The symmetry employed for this shelxl refinement is uniquely defined
by the following loop, which should always be used as a source of
symmetry information in preference to the above space-group names.
They are only intended as comments.
;
_shelx_estimated_absorpt_t_min 0.882
_shelx_estimated_absorpt_t_max 0.913

loop_
_space_group_symop_operation_xyz
'x, y, z'
'-x, y+1/2, -z+1/2'
'-x, -y, -z'
'x, -y-1/2, z-1/2'

loop_
_atom_site_label
_atom_site_type_symbol
_atom_site_fract_x
_atom_site_fract_y
_atom_site_fract_z
_atom_site_U_iso_or_equiv
_atom_site_adp_type
_atom_site_occupancy
_atom_site_site_symmetry_order
_atom_site_calc_flag
_atom_site_refinement_flags_posn
_atom_site_refinement_flags_adp
Cu1 Cu 0.76281(3) 0.69337(2) 0.62749(4) 0.01249(11) Uani 1 1 d . .
O1 O 0.62021(19) 0.71876(8) 0.8528(2) 0.0139(3) Uani 1 1 d . .
O2 O 0.3356(2) 0.69974(8) 0.9194(3) 0.0192(3) Uani 1 1 d . .
O3 O 0.7040(3) 0.56825(9) 0.1043(3) 0.0218(3) Uani 1 1 d . .
O4 O 0.82969(19) 0.64408(8) 0.3761(2) 0.0144(3) Uani 1 1 d . .
O5 O 0.98620(19) 0.75603(8) 0.6989(2) 0.0147(3) Uani 1 1 d D .
H1O5 H 1.102(3) 0.7366(13) 0.793(4) 0.022 Uiso 1 1 d D U
H2O5 H 0.965(4) 0.7981(9) 0.767(4) 0.022 Uiso 1 1 d D U
O6 O 0.9545(2) 0.60960(9) 0.8763(3) 0.0205(3) Uani 1 1 d D .
H1O6 H 1.069(3) 0.6308(15) 0.964(4) 0.031 Uiso 1 1 d D U
H2O6 H 0.885(4) 0.5934(16) 0.971(4) 0.031 Uiso 1 1 d D U
N1 N 0.5421(2) 0.63383(9) 0.5285(3) 0.0115(3) Uani 1 1 d . .
C1 C 0.4545(3) 0.68870(10) 0.8178(3) 0.0125(4) Uani 1 1 d . .
C2 C 0.4073(2) 0.63539(11) 0.6329(3) 0.0120(3) Uani 1 1 d . .
C3 C 0.2457(3) 0.59198(11) 0.5656(4) 0.0157(4) Uani 1 1 d . .
H3 H 0.151700 0.591278 0.640546 0.019 Uiso 1 1 calc R U
C4 C 0.2267(3) 0.54944(12) 0.3838(3) 0.0179(4) Uani 1 1 d . .
H4 H 0.117450 0.520106 0.334305 0.021 Uiso 1 1 calc R U
C5 C 0.3671(3) 0.54970(11) 0.2743(3) 0.0158(4) Uani 1 1 d . .
H5 H 0.354064 0.521631 0.150312 0.019 Uiso 1 1 calc R U
C6 C 0.5270(3) 0.59313(10) 0.3558(3) 0.0122(3) Uani 1 1 d . .
C7 C 0.6987(3) 0.60134(10) 0.2668(3) 0.0135(4) Uani 1 1 d . .

loop_
_atom_site_aniso_label
_atom_site_aniso_U_11
_atom_site_aniso_U_22
_atom_site_aniso_U_33
_atom_site_aniso_U_23
_atom_site_aniso_U_13
_atom_site_aniso_U_12
Cu1 0.00456(14) 0.02357(16) 0.01087(17) -0.00421(8) 0.00463(11) -0.00248(7)
O1 0.0063(6) 0.0249(7) 0.0114(7) -0.0043(6) 0.0037(5) -0.0014(5)
O2 0.0073(6) 0.0373(9) 0.0152(8) -0.0048(6) 0.0067(6) 0.0022(5)
O3 0.0230(8) 0.0303(8) 0.0178(8) -0.0089(7) 0.0151(6) -0.0059(7)
O4 0.0084(6) 0.0240(7) 0.0127(6) -0.0025(6) 0.0060(5) -0.0010(5)
O5 0.0052(6) 0.0250(7) 0.0142(7) -0.0025(6) 0.0035(5) -0.0012(5)
O6 0.0124(7) 0.0355(8) 0.0148(7) 0.0013(7) 0.0060(6) 0.0003(6)
N1 0.0046(6) 0.0212(7) 0.0093(7) 0.0000(6) 0.0030(5) -0.0001(6)
C1 0.0050(8) 0.0230(9) 0.0090(9) 0.0011(7) 0.0014(7) 0.0027(6)
C2 0.0050(7) 0.0217(8) 0.0092(8) 0.0004(7) 0.0021(6) 0.0011(6)
C3 0.0062(8) 0.0262(9) 0.0164(9) 0.0008(9) 0.0057(7) 0.0001(7)
C4 0.0080(9) 0.0257(10) 0.0191(10) -0.0021(8) 0.0029(7) -0.0040(7)
C5 0.0116(8) 0.0232(9) 0.0122(9) -0.0037(8) 0.0027(7) -0.0020(7)
C6 0.0081(8) 0.0201(8) 0.0090(8) 0.0014(7) 0.0037(6) 0.0018(7)
C7 0.0096(8) 0.0199(8) 0.0124(9) 0.0031(7) 0.0056(7) 0.0027(7)

loop_
_atom_type_symbol
_atom_type_description
_atom_type_scat_dispersion_real
_atom_type_scat_dispersion_imag
_atom_type_scat_source
C C 0.0019 0.0011 'International Tables Vol C Tables 4.2.6.8 and 6.1.1.4'
H H 0.0000 0.0000 'International Tables Vol C Tables 4.2.6.8 and 6.1.1.4'
N N 0.0040 0.0024 'International Tables Vol C Tables 4.2.6.8 and 6.1.1.4'
O O 0.0074 0.0043 'International Tables Vol C Tables 4.2.6.8 and 6.1.1.4'
Cu Cu 0.3373 0.9674 'International Tables Vol C Tables 4.2.6.8 and 6.1.1.4'

loop_
_geom_angle_atom_site_label_1
_geom_angle_atom_site_label_2
_geom_angle_atom_site_label_3
_geom_angle
_geom_angle_site_symmetry_3
N1 Cu1 O5 174.39(6) .
N1 Cu1 O4 80.34(7) .
O5 Cu1 O4 95.45(6) .
N1 Cu1 O1 80.41(6) .
O5 Cu1 O1 103.89(6) .
O4 Cu1 O1 160.64(6) .
N1 Cu1 O6 95.28(7) .
O5 Cu1 O6 88.40(6) .
O4 Cu1 O6 90.08(6) .
O1 Cu1 O6 89.67(6) .
N1 Cu1 O1 91.73(7) 4_575
O5 Cu1 O1 84.07(6) 4_575
O4 Cu1 O1 83.45(6) 4_575
O1 Cu1 O1 99.16(4) 4_575
O6 Cu1 O1 169.55(5) 4_575
C1 O1 Cu1 113.79(13) .
C1 O1 Cu1 127.34(12) 4_576
Cu1 O1 Cu1 118.65(6) 4_576
C7 O4 Cu1 114.51(12) .
Cu1 O5 H1O5 115.2(17) .
Cu1 O5 H2O5 112.9(18) .
H1O5 O5 H2O5 105.3(17) .
Cu1 O6 H1O6 110.4(18) .
Cu1 O6 H2O6 109.7(19) .
H1O6 O6 H2O6 107.0(18) .
C6 N1 C2 122.70(17) .
C6 N1 Cu1 118.62(13) .
C2 N1 Cu1 118.67(13) .
O2 C1 O1 125.84(19) .
O2 C1 C2 119.63(18) .
O1 C1 C2 114.54(16) .
N1 C2 C3 119.92(18) .
N1 C2 C1 112.32(16) .
C3 C2 C1 127.75(17) .
C2 C3 C4 118.12(17) .
C2 C3 H3 120.9 .
C4 C3 H3 120.9 .
C5 C4 C3 121.03(18) .
C5 C4 H4 119.5 .
C3 C4 H4 119.5 .
C6 C5 C4 117.24(19) .
C6 C5 H5 121.4 .
C4 C5 H5 121.4 .
N1 C6 C5 120.94(17) .
N1 C6 C7 112.32(16) .
C5 C6 C7 126.73(18) .
O3 C7 O4 125.85(18) .
O3 C7 C6 120.06(18) .
O4 C7 C6 114.09(17) .

loop_
_geom_bond_atom_site_label_1
_geom_bond_atom_site_label_2
_geom_bond_distance
_geom_bond_site_symmetry_2
Cu1 N1 1.9012(17) .
Cu1 O5 1.9442(14) .
Cu1 O4 2.0435(15) .
Cu1 O1 2.0642(14) .
Cu1 O6 2.3858(18) .
Cu1 O1 2.4258(15) 4_575
O1 C1 1.282(2) .
O2 C1 1.238(2) .
O3 C7 1.229(3) .
O4 C7 1.285(2) .
O5 H1O5 0.948(10) .
O5 H2O5 0.945(10) .
O6 H1O6 0.943(10) .
O6 H2O6 0.947(10) .
N1 C6 1.330(3) .
N1 C2 1.333(2) .
C1 C2 1.521(3) .
C2 C3 1.387(3) .
C3 C4 1.394(3) .
C3 H3 0.9400 .
C4 C5 1.392(3) .
C4 H4 0.9400 .
C5 C6 1.388(3) .
C5 H5 0.9400 .
C6 C7 1.516(3) .

loop_
_geom_hbond_atom_site_label_D
_geom_hbond_atom_site_label_H
_geom_hbond_atom_site_label_A
_geom_hbond_distance_DH
_geom_hbond_distance_HA
_geom_hbond_distance_DA
_geom_hbond_angle_DHA
_geom_hbond_site_symmetry_A
_geom_hbond_publ_flag
O5 H2O5 O4 0.945(10) 1.744(15) 2.629(2) 155(3) 4_576 yes
O5 H1O5 O2 0.948(10) 1.784(11) 2.719(2) 168(2) 1_655 yes
O6 H1O6 O2 0.943(10) 2.406(18) 3.177(2) 139(2) 1_655 yes
O6 H2O6 O3 0.947(10) 1.822(11) 2.753(2) 167(3) 1_556 yes

loop_
_geom_torsion_atom_site_label_1
_geom_torsion_atom_site_label_2
_geom_torsion_atom_site_label_3
_geom_torsion_atom_site_label_4
_geom_torsion
_geom_torsion_site_symmetry_1
Cu1 O1 C1 O2 -173.98(17) .
Cu1 O1 C1 O2 0.4(3) 4_576
Cu1 O1 C1 C2 5.9(2) .
Cu1 O1 C1 C2 -179.77(11) 4_576
C6 N1 C2 C3 1.7(3) .
Cu1 N1 C2 C3 -179.34(15) .
C6 N1 C2 C1 -177.29(17) .
Cu1 N1 C2 C1 1.6(2) .
O2 C1 C2 N1 174.77(18) .
O1 C1 C2 N1 -5.1(2) .
O2 C1 C2 C3 -4.2(3) .
O1 C1 C2 C3 175.98(19) .
N1 C2 C3 C4 -2.2(3) .
C1 C2 C3 C4 176.66(19) .
C2 C3 C4 C5 0.9(3) .
C3 C4 C5 C6 0.9(3) .
C2 N1 C6 C5 0.2(3) .
Cu1 N1 C6 C5 -178.75(15) .
C2 N1 C6 C7 179.75(17) .
Cu1 N1 C6 C7 0.8(2) .
C4 C5 C6 N1 -1.5(3) .
C4 C5 C6 C7 178.98(19) .
Cu1 O4 C7 O3 176.88(17) .
Cu1 O4 C7 C6 -3.5(2) .
N1 C6 C7 O3 -178.46(19) .
C5 C6 C7 O3 1.1(3) .
N1 C6 C7 O4 1.9(2) .
C5 C6 C7 O4 -178.57(19) .
